data_4346485
loop_
_publ_author_name
'M\"akel\"a, Toni'
'Kalenius, Elina'
'Rissanen, Kari'

_publ_section_title
;
 Cooperatively enhanced ion pair binding with a hybrid receptor.
;
_journal_issue 18
_journal_name_full 'Inorganic chemistry'
_journal_page_first 9154
_journal_page_last 9165
_journal_paper_doi 10.1021/acs.inorgchem.5b01577
_journal_volume 54
_journal_year 2015
_chemical_formula_moiety 'C60 H68 K2 N12 O24, 3(C H4 O), 2(Cl)'
_chemical_formula_sum 'C63 H80 Cl2 K2 N12 O27'
_chemical_formula_weight 1586.49
_space_group_crystal_system monoclinic
_space_group_IT_number 14
_space_group_name_Hall '-P 2yn'
_space_group_name_H-M_alt 'P 1 21/n 1'
_atom_sites_solution_hydrogens geom
_atom_sites_solution_primary direct
_audit_creation_date 2015-02-06
_audit_creation_method
;
Olex2 1.2
(compiled 2014.06.27 svn.r2953 for OlexSys, GUI svn.r4855)
;
_cell_angle_alpha 90
_cell_angle_beta 108.7482(11)
_cell_angle_gamma 90
_cell_formula_units_Z 4
_cell_length_a 15.01363(16)
_cell_length_b 24.43893(19)
_cell_length_c 20.8333(2)
_cell_measurement_reflns_used 13538
_cell_measurement_temperature 123.01(10)
_cell_measurement_theta_max 76.2740
_cell_measurement_theta_min 3.5880
_cell_volume 7238.50(13)
_computing_cell_refinement
;
CrysAlisPro, Agilent Technologies,
Version 1.171.36.28 (release 01-02-2013 CrysAlis171 .NET)
(compiled Feb  1 2013,16:14:44)
;
_computing_data_collection
;
CrysAlisPro, Agilent Technologies,
Version 1.171.36.28 (release 01-02-2013 CrysAlis171 .NET)
(compiled Feb  1 2013,16:14:44)
;
_computing_data_reduction
;
CrysAlisPro, Agilent Technologies,
Version 1.171.36.28 (release 01-02-2013 CrysAlis171 .NET)
(compiled Feb  1 2013,16:14:44)
;
_computing_molecular_graphics 'Olex2 (Dolomanov et al., 2009)'
_computing_publication_material 'Olex2 (Dolomanov et al., 2009)'
_computing_structure_refinement 'ShelXL (Sheldrick, 2008)'
_computing_structure_solution 'XS (Sheldrick, 2008)'
_diffrn_ambient_temperature 123.01(10)
_diffrn_detector_area_resol_mean 10.3953
_diffrn_measured_fraction_theta_full 0.993
_diffrn_measured_fraction_theta_max 0.993
_diffrn_measurement_details
;
#__ type_ start__ end____ width___ exp.time_
  1 omega -112.00  -15.00   1.0000    5.0000
omega____ theta____ kappa____ phi______ frames
    -      -41.7426  -57.0000  150.0000 97

#__ type_ start__ end____ width___ exp.time_
  2 omega -130.00  -36.00   1.0000   10.0000
omega____ theta____ kappa____ phi______ frames
    -      -55.5000  178.0000 -120.0000 94

#__ type_ start__ end____ width___ exp.time_
  3 omega   37.00   89.00   1.0000   10.0000
omega____ theta____ kappa____ phi______ frames
    -      112.0000  -30.0000  -90.0000 52

#__ type_ start__ end____ width___ exp.time_
  4 omega   39.00   70.00   1.0000   10.0000
omega____ theta____ kappa____ phi______ frames
    -      112.0000  -30.0000 -150.0000 31

#__ type_ start__ end____ width___ exp.time_
  5 omega   38.00  109.00   1.0000   10.0000
omega____ theta____ kappa____ phi______ frames
    -      112.0000  -94.0000   60.0000 71

#__ type_ start__ end____ width___ exp.time_
  6 omega   89.00  140.00   1.0000   10.0000
omega____ theta____ kappa____ phi______ frames
    -      112.0000   45.0000   30.0000 51

#__ type_ start__ end____ width___ exp.time_
  7 omega   62.00  151.00   1.0000   10.0000
omega____ theta____ kappa____ phi______ frames
    -      112.0000  178.0000  -90.0000 89

#__ type_ start__ end____ width___ exp.time_
  8 omega  148.00  174.00   1.0000   10.0000
omega____ theta____ kappa____ phi______ frames
    -      112.0000   45.0000   30.0000 26

#__ type_ start__ end____ width___ exp.time_
  9 omega   38.00   89.00   1.0000   10.0000
omega____ theta____ kappa____ phi______ frames
    -      112.0000  -30.0000 -120.0000 51

#__ type_ start__ end____ width___ exp.time_
 10 omega   39.00   96.00   1.0000   10.0000
omega____ theta____ kappa____ phi______ frames
    -      112.0000  -45.0000   60.0000 57
;
_diffrn_measurement_device_type 'SuperNova, Dual, Cu at zero, Atlas'
_diffrn_measurement_method '\w scans'
_diffrn_orient_matrix_UB_11 0.0801960000
_diffrn_orient_matrix_UB_12 -0.0218846000
_diffrn_orient_matrix_UB_13 0.0611369000
_diffrn_orient_matrix_UB_21 0.0243301000
_diffrn_orient_matrix_UB_22 0.0589376000
_diffrn_orient_matrix_UB_23 0.0260083000
_diffrn_orient_matrix_UB_31 -0.0686803000
_diffrn_orient_matrix_UB_32 -0.0047037000
_diffrn_orient_matrix_UB_33 0.0410219000
_diffrn_radiation_monochromator mirror
_diffrn_radiation_type CuK\a
_diffrn_radiation_wavelength 1.54184
_diffrn_reflns_av_R_equivalents 0.0221
_diffrn_reflns_av_unetI/netI 0.0296
_diffrn_reflns_Laue_measured_fraction_full 0.973
_diffrn_reflns_Laue_measured_fraction_max 0.993
_diffrn_reflns_limit_h_max 13
_diffrn_reflns_limit_h_min -17
_diffrn_reflns_limit_k_max 27
_diffrn_reflns_limit_k_min -29
_diffrn_reflns_limit_l_max 24
_diffrn_reflns_limit_l_min -24
_diffrn_reflns_number 25335
_diffrn_reflns_point_group_measured_fraction_full 0.973
_diffrn_reflns_point_group_measured_fraction_max 0.993
_diffrn_reflns_theta_full 67.684
_diffrn_reflns_theta_max 66.743
_diffrn_reflns_theta_min 3.597
_diffrn_source 'SuperNova (Cu) X-ray Source'
_exptl_absorpt_coefficient_mu 2.613
_exptl_absorpt_correction_T_max 0.791
_exptl_absorpt_correction_T_min 0.639
_exptl_absorpt_correction_type analytical
_exptl_absorpt_process_details
;
CrysAlisPro, Agilent Technologies,
Version 1.171.36.28 (release 01-02-2013 CrysAlis171 .NET)
(compiled Feb  1 2013,16:14:44)
Analytical numeric absorption correction using a multifaceted crystal
			model based on expressions derived by R.C. Clark & J.S. Reid.
(Clark, R. C. & Reid, J. S. (1995). Acta Cryst. A51, 887-897)
;
_exptl_crystal_colour yellow
_exptl_crystal_colour_primary yellow
_exptl_crystal_density_diffrn 1.456
_exptl_crystal_description block
_exptl_crystal_F_000 3320
_exptl_crystal_recrystallization_method 'Diffusion of diethyl ether into methanol solution'
_exptl_crystal_size_max 0.2836
_exptl_crystal_size_mid 0.2126
_exptl_crystal_size_min 0.1057
_refine_diff_density_max 0.770
_refine_diff_density_min -0.521
_refine_diff_density_rms 0.050
_refine_ls_extinction_method none
_refine_ls_goodness_of_fit_ref 1.018
_refine_ls_hydrogen_treatment constr
_refine_ls_matrix_type full
_refine_ls_number_parameters 988
_refine_ls_number_reflns 12732
_refine_ls_number_restraints 0
_refine_ls_restrained_S_all 1.018
_refine_ls_R_factor_all 0.0455
_refine_ls_R_factor_gt 0.0403
_refine_ls_shift/su_max 0.002
_refine_ls_shift/su_mean 0.000
_refine_ls_structure_factor_coef Fsqd
_refine_ls_weighting_details 'w=1/[\s^2^(Fo^2^)+(0.0570P)^2^+4.2756P] where P=(Fo^2^+2Fc^2^)/3'
_refine_ls_weighting_scheme calc
_refine_ls_wR_factor_gt 0.1061
_refine_ls_wR_factor_ref 0.1106
_reflns_Friedel_coverage 0.000
_reflns_number_gt 11259
_reflns_number_total 12732
_reflns_threshold_expression 'I > 2\s(I)'
_cod_data_source_file ic5b01577_si_005.cif
_cod_data_source_block R1-KCl
_cod_database_code 4346485
_shelxl_version_number 2013-4
_chemical_oxdiff_formula 'C30 H34 N6 O12 K1 Cl1'
_shelx_space_group_comment
;
The symmetry employed for this shelxl refinement is uniquely defined
by the following loop, which should always be used as a source of
symmetry information in preference to the above space-group names.
They are only intended as comments.
;
_reflns_odcompleteness_completeness 98.75
_reflns_odcompleteness_iscentric 1
_reflns_odcompleteness_theta 69.95
_olex2_refinement_description
;
1. Fixed Uiso
 At 1.2 times of:
  All C(H) groups, All C(H,H) groups, All C(H,H,H,H) groups, All N(H) groups
 At 1.5 times of:
  All C(H,H,H) groups, All O(H) groups
2. Others
 Fixed Sof: O9B(0.85) O9C(0.15) O11B(0.85) O11C(0.15) H24C(0.85) H24D(0.85)
 H24E(0.15) H24F(0.15) H25C(0.85) H25D(0.85) H25E(0.15) H25F(0.15) H28C(0.85)
 H28D(0.85) H28E(0.15) H28F(0.15) C29B(0.85) H29C(0.85) H29D(0.85) C29C(0.15)
 H29E(0.15) H29F(0.15) H30C(0.85) H30D(0.85) H30E(0.15) H30F(0.15)
3.a Secondary CH2 refined with riding coordinates:
 C21A(H21A,H21B), C21B(H21C,H21D), C22A(H22A,H22B), C22B(H22C,H22D), C23A(H23A,
 H23B), C23B(H23C,H23D), C24A(H24A,H24B), C24B(H24C,H24D), C24B(H24E,H24F),
 C25A(H25A,H25B), C25B(H25C,H25D), C25B(H25E,H25F), C26A(H26A,H26B), C26B(H26C,
 H26D), C27A(H27A,H27B), C27B(H27C,H27D), C28A(H28A,H28B), C28B(H28C,H28D),
 C28B(H28E,H28F), C29A(H29A,H29B), C29B(H29C,H29D), C29C(H29E,H29F), C30A(H30A,
 H30B), C30B(H30C,H30D), C30B(H30E,H30F)
3.b Aromatic/amide H refined with riding coordinates:
 N1A(H1A), N1B(H1B), N2A(H2A), N2B(H2B), N3A(H3A), N3B(H3B), N4A(H4A),
 N4B(H4B), C3A(H3AA), C3B(H3BA), C4A(H4AA), C4B(H4BA), C6A(H6A), C6B(H6B),
 C7A(H7A), C7B(H7B), C10A(H10A), C14B(H14B), C11A(H11A), C13B(H13B), C13A(H13A),
  C11B(H11B), C14A(H14A), C10B(H10B), C17A(H17A), C17B(H17B), C20A(H20A),
 C20B(H20B)
3.c Idealised Me refined as rotating group:
 C31(H31A,H31B,H31C), C32(H32A,H32B,H32C), C33(H33A,H33B,H33C)
3.d Idealised tetrahedral OH refined as rotating group:
 O13(H13), O14(H14), O15(H15)
;
_olex2_submission_special_instructions 'No special instructions were received'

loop_
_space_group_symop_operation_xyz
'x, y, z'
'-x+1/2, y+1/2, -z+1/2'
'-x, -y, -z'
'x-1/2, -y-1/2, z-1/2'

loop_
_atom_site_label
_atom_site_type_symbol
_atom_site_fract_x
_atom_site_fract_y
_atom_site_fract_z
_atom_site_U_iso_or_equiv
_atom_site_adp_type
_atom_site_occupancy
_atom_site_site_symmetry_order
_atom_site_calc_flag
_atom_site_refinement_flags_posn
_atom_site_refinement_flags_occupancy
_atom_site_disorder_assembly
_atom_site_disorder_group
K1 K 1.06339(3) 0.88273(2) 0.25549(2) 0.02620(10) Uani 1 1 d . . . .
K2 K 0.35567(3) 0.88510(2) 0.72112(3) 0.03470(12) Uani 1 1 d . . . .
O1A O 0.89800(12) 0.60228(6) 0.35216(8) 0.0385(4) Uani 1 1 d . . . .
O1B O 0.74271(10) 0.86252(6) 0.57417(8) 0.0304(3) Uani 1 1 d . . . .
O2A O 0.67641(10) 0.83183(6) 0.39590(8) 0.0323(3) Uani 1 1 d . . . .
O2B O 0.56842(11) 0.62394(6) 0.62974(7) 0.0321(3) Uani 1 1 d . . . .
O3A O 0.92524(17) 0.32637(8) 0.42060(13) 0.0675(6) Uani 1 1 d . . . .
O3B O 1.06827(13) 0.96609(7) 0.43790(9) 0.0441(4) Uani 1 1 d . . . .
O4A O 0.89629(17) 0.32828(8) 0.51593(11) 0.0655(6) Uani 1 1 d . . . .
O4B O 1.09385(13) 0.89112(7) 0.39183(8) 0.0427(4) Uani 1 1 d . . . .
O5A O 0.23372(14) 0.82551(10) 0.49299(11) 0.0631(6) Uani 1 1 d . . . .
O5B O 0.66736(15) 0.34787(7) 0.50410(9) 0.0517(5) Uani 1 1 d . . . .
O6A O 0.3262(2) 0.89321(9) 0.53730(16) 0.0868(9) Uani 1 1 d . . . .
O6B O 0.73176(15) 0.35684(7) 0.61207(9) 0.0518(5) Uani 1 1 d . . . .
O7A O 1.02507(9) 0.77682(6) 0.29334(7) 0.0264(3) Uani 1 1 d . . . .
O7B O 0.52486(10) 0.86620(5) 0.70269(7) 0.0264(3) Uani 1 1 d . . . .
O8A O 1.21301(9) 0.81207(6) 0.30644(7) 0.0263(3) Uani 1 1 d . . . .
O8B O 0.48405(10) 0.96575(6) 0.75551(7) 0.0304(3) Uani 1 1 d . . . .
O9A O 1.23866(11) 0.92050(6) 0.28831(8) 0.0380(4) Uani 1 1 d . . . .
O9B O 0.31264(16) 0.98794(9) 0.66152(11) 0.0358(5) Uani 0.85 1 d . P A 1
O9C O 0.2967(8) 1.0019(5) 0.6924(8) 0.048(3) Uani 0.15 1 d . P A 2
O10A O 1.10214(12) 0.99657(6) 0.25997(8) 0.0382(4) Uani 1 1 d . . . .
O10B O 0.17214(11) 0.91462(7) 0.67415(8) 0.0385(4) Uani 1 1 d . . . .
O11A O 0.91591(12) 0.95624(6) 0.24163(8) 0.0382(4) Uani 1 1 d . . . .
O11B O 0.22909(12) 0.80102(8) 0.69661(11) 0.0289(4) Uani 0.85 1 d . P A 1
O11C O 0.2067(7) 0.8145(5) 0.6537(6) 0.030(2) Uani 0.15 1 d . P A 2
O12A O 0.88666(10) 0.84654(6) 0.25663(8) 0.0336(3) Uani 1 1 d . . . .
O12B O 0.38906(10) 0.79445(6) 0.65693(8) 0.0311(3) Uani 1 1 d . . . .
N1A N 0.85637(12) 0.66830(7) 0.41430(9) 0.0268(4) Uani 1 1 d . . . .
H1A H 0.8399 0.6745 0.4495 0.032 Uiso 1 1 calc R . . .
N1B N 0.71391(12) 0.77153(7) 0.58512(8) 0.0266(3) Uani 1 1 d . . . .
H1B H 0.7340 0.7391 0.5817 0.032 Uiso 1 1 calc R . . .
N2A N 0.86422(12) 0.57949(7) 0.44861(9) 0.0284(4) Uani 1 1 d . . . .
H2A H 0.8483 0.5933 0.4813 0.034 Uiso 1 1 calc R . . .
N2B N 0.83741(12) 0.79716(7) 0.55079(9) 0.0269(4) Uani 1 1 d . . . .
H2B H 0.8517 0.7630 0.5564 0.032 Uiso 1 1 calc R . . .
N3A N 0.71090(12) 0.74320(7) 0.37624(9) 0.0285(4) Uani 1 1 d . . . .
H3A H 0.6944 0.7098 0.3790 0.034 Uiso 1 1 calc R . . .
N3B N 0.58116(12) 0.68782(6) 0.55339(8) 0.0246(3) Uani 1 1 d . . . .
H3B H 0.5907 0.6929 0.5153 0.030 Uiso 1 1 calc R . . .
N4A N 0.57643(12) 0.76157(7) 0.39997(9) 0.0286(4) Uani 1 1 d . . . .
H4A H 0.5658 0.7276 0.3895 0.034 Uiso 1 1 calc R . . .
N4B N 0.59194(12) 0.59754(7) 0.53058(8) 0.0249(3) Uani 1 1 d . . . .
H4B H 0.5860 0.6096 0.4906 0.030 Uiso 1 1 calc R . . .
N5A N 0.90739(15) 0.35095(8) 0.46603(12) 0.0459(5) Uani 1 1 d . . . .
N5B N 1.05890(13) 0.91637(8) 0.42865(9) 0.0319(4) Uani 1 1 d . . . .
N6B N 0.68652(14) 0.37505(7) 0.55638(10) 0.0368(4) Uani 1 1 d . . . .
N59 N 0.30764(17) 0.85132(9) 0.50345(13) 0.0524(6) Uani 1 1 d . . . .
C1A C 0.87466(14) 0.61574(8) 0.40109(11) 0.0271(4) Uani 1 1 d . . . .
C1B C 0.76242(14) 0.81442(8) 0.57025(10) 0.0251(4) Uani 1 1 d . . . .
C2A C 0.87639(14) 0.52287(8) 0.45003(11) 0.0286(4) Uani 1 1 d . . . .
C2B C 0.89264(14) 0.82924(8) 0.52286(10) 0.0250(4) Uani 1 1 d . . . .
C3A C 0.90484(15) 0.49356(8) 0.40224(11) 0.0319(4) Uani 1 1 d . . . .
H3AA H 0.9168 0.5118 0.3667 0.038 Uiso 1 1 calc R . . .
C3B C 0.88579(15) 0.88633(8) 0.51728(11) 0.0298(4) Uani 1 1 d . . . .
H3BA H 0.8436 0.9052 0.5334 0.036 Uiso 1 1 calc R . . .
C4A C 0.91513(15) 0.43731(9) 0.40795(12) 0.0360(5) Uani 1 1 d . . . .
H4AA H 0.9339 0.4176 0.3763 0.043 Uiso 1 1 calc R . . .
C4B C 0.94218(15) 0.91447(8) 0.48759(11) 0.0302(4) Uani 1 1 d . . . .
H4BA H 0.9391 0.9524 0.4846 0.036 Uiso 1 1 calc R . . .
C5A C 0.89721(15) 0.41061(9) 0.46105(12) 0.0358(5) Uani 1 1 d . . . .
C5B C 1.00311(14) 0.88605(8) 0.46242(10) 0.0276(4) Uani 1 1 d . . . .
C6A C 0.87055(16) 0.43879(9) 0.50939(13) 0.0386(5) Uani 1 1 d . . . .
H6A H 0.8599 0.4202 0.5452 0.046 Uiso 1 1 calc R . . .
C6B C 1.01241(14) 0.82973(9) 0.46833(10) 0.0282(4) Uani 1 1 d . . . .
H6B H 1.0543 0.8112 0.4515 0.034 Uiso 1 1 calc R . . .
C7A C 0.85988(16) 0.49486(9) 0.50378(12) 0.0359(5) Uani 1 1 d . . . .
H7A H 0.8416 0.5142 0.5359 0.043 Uiso 1 1 calc R . . .
C7B C 0.95830(14) 0.80162(8) 0.49974(10) 0.0266(4) Uani 1 1 d . . . .
H7B H 0.9654 0.7640 0.5056 0.032 Uiso 1 1 calc R . . .
C8A C 0.65671(14) 0.78326(8) 0.39126(10) 0.0262(4) Uani 1 1 d . . . .
C8B C 0.58017(13) 0.63539(8) 0.57587(9) 0.0229(4) Uani 1 1 d . . . .
C9A C 0.51049(13) 0.78763(8) 0.42351(10) 0.0253(4) Uani 1 1 d . . . .
C9B C 0.61221(13) 0.54220(8) 0.54127(10) 0.0241(4) Uani 1 1 d . . . .
C10A C 0.52469(14) 0.83888(8) 0.45473(10) 0.0282(4) Uani 1 1 d . . . .
H10A H 0.5785 0.8589 0.4577 0.034 Uiso 1 1 calc R . . .
C14B C 0.60878(15) 0.51178(8) 0.48357(10) 0.0296(4) Uani 1 1 d . . . .
H14B H 0.5919 0.5288 0.4415 0.036 Uiso 1 1 calc R . . .
C11A C 0.45809(16) 0.85972(9) 0.48122(11) 0.0326(5) Uani 1 1 d . . . .
H11A H 0.4673 0.8935 0.5029 0.039 Uiso 1 1 calc R . . .
C13B C 0.63018(16) 0.45680(9) 0.48861(11) 0.0322(5) Uani 1 1 d . . . .
H13B H 0.6262 0.4365 0.4500 0.039 Uiso 1 1 calc R . . .
C12A C 0.37745(15) 0.82953(9) 0.47491(12) 0.0343(5) Uani 1 1 d . . . .
C12B C 0.65751(15) 0.43236(8) 0.55143(11) 0.0293(4) Uani 1 1 d . . . .
C13A C 0.36159(15) 0.77916(9) 0.44375(11) 0.0332(5) Uani 1 1 d . . . .
H13A H 0.3069 0.7597 0.4401 0.040 Uiso 1 1 calc R . . .
C11B C 0.66010(15) 0.46103(9) 0.60909(11) 0.0309(4) Uani 1 1 d . . . .
H11B H 0.6776 0.4435 0.6509 0.037 Uiso 1 1 calc R . . .
C14A C 0.42841(14) 0.75815(9) 0.41807(10) 0.0289(4) Uani 1 1 d . . . .
H14A H 0.4189 0.7241 0.3970 0.035 Uiso 1 1 calc R . . .
C10B C 0.63659(15) 0.51596(8) 0.60434(10) 0.0295(4) Uani 1 1 d . . . .
H10B H 0.6370 0.5354 0.6428 0.035 Uiso 1 1 calc R . . .
C15A C 0.86291(14) 0.71363(8) 0.37337(10) 0.0245(4) Uani 1 1 d . . . .
C15B C 0.63338(14) 0.77643(8) 0.60565(9) 0.0241(4) Uani 1 1 d . . . .
C16A C 0.79146(14) 0.75212(8) 0.35661(10) 0.0263(4) Uani 1 1 d . . . .
C16B C 0.56721(14) 0.73456(8) 0.58981(9) 0.0236(4) Uani 1 1 d . . . .
C17A C 0.79850(15) 0.79731(9) 0.31772(11) 0.0297(4) Uani 1 1 d . . . .
H17A H 0.7505 0.8232 0.3058 0.036 Uiso 1 1 calc R . . .
C17B C 0.48549(14) 0.73889(8) 0.60750(10) 0.0244(4) Uani 1 1 d . . . .
H17B H 0.4411 0.7110 0.5961 0.029 Uiso 1 1 calc R . . .
C18A C 0.87570(15) 0.80397(8) 0.29689(10) 0.0284(4) Uani 1 1 d . . . .
C18B C 0.47004(14) 0.78459(8) 0.64192(10) 0.0246(4) Uani 1 1 d . . . .
C19A C 0.94985(14) 0.76576(8) 0.31513(10) 0.0246(4) Uani 1 1 d . . . .
C19B C 0.54034(14) 0.82506(8) 0.66217(10) 0.0241(4) Uani 1 1 d . . . .
C20A C 0.94240(14) 0.72083(8) 0.35309(9) 0.0244(4) Uani 1 1 d . . . .
H20A H 0.9906 0.6951 0.3653 0.029 Uiso 1 1 calc R . . .
C20B C 0.61984(14) 0.82130(8) 0.64328(10) 0.0241(4) Uani 1 1 d . . . .
H20B H 0.6650 0.8488 0.6556 0.029 Uiso 1 1 calc R . . .
C21A C 1.10701(14) 0.74303(8) 0.32045(10) 0.0259(4) Uani 1 1 d . . . .
H21A H 1.0901 0.7048 0.3122 0.031 Uiso 1 1 calc R . . .
H21B H 1.1335 0.7485 0.3690 0.031 Uiso 1 1 calc R . . .
C21B C 0.59840(15) 0.90604(8) 0.72711(11) 0.0291(4) Uani 1 1 d . . . .
H21C H 0.6027 0.9288 0.6901 0.035 Uiso 1 1 calc R . . .
H21D H 0.6584 0.8880 0.7475 0.035 Uiso 1 1 calc R . . .
C22A C 1.17763(14) 0.75847(8) 0.28647(10) 0.0269(4) Uani 1 1 d . . . .
H22A H 1.2291 0.7324 0.2987 0.032 Uiso 1 1 calc R . . .
H22B H 1.1483 0.7573 0.2377 0.032 Uiso 1 1 calc R . . .
C22B C 0.57368(15) 0.94060(9) 0.77935(11) 0.0320(4) Uani 1 1 d . . . .
H22C H 0.5761 0.9177 0.8179 0.038 Uiso 1 1 calc R . . .
H22D H 0.6210 0.9689 0.7952 0.038 Uiso 1 1 calc R . . .
C23A C 1.27491(15) 0.82863(9) 0.27040(11) 0.0311(4) Uani 1 1 d . . . .
H23A H 1.2408 0.8304 0.2222 0.037 Uiso 1 1 calc R . . .
H23B H 1.3254 0.8022 0.2775 0.037 Uiso 1 1 calc R . . .
C23B C 0.47376(17) 1.00685(9) 0.70519(13) 0.0386(5) Uani 1 1 d . . . .
H23C H 0.4796 0.9909 0.6641 0.046 Uiso 1 1 calc R . . .
H23D H 0.5218 1.0347 0.7213 0.046 Uiso 1 1 calc R . . .
C24A C 1.31473(16) 0.88377(9) 0.29555(12) 0.0346(5) Uani 1 1 d . . . .
H24A H 1.3533 0.8814 0.3428 0.042 Uiso 1 1 calc R . . .
H24B H 1.3537 0.8967 0.2695 0.042 Uiso 1 1 calc R . . .
C24B C 0.37798(17) 1.03114(10) 0.69177(14) 0.0426(5) Uani 1 1 d . . . .
H24C H 0.3694 1.0434 0.7337 0.051 Uiso 0.85 1 calc R P A 1
H24D H 0.3691 1.0620 0.6611 0.051 Uiso 0.85 1 calc R P A 1
H24E H 0.3855 1.0607 0.7242 0.051 Uiso 0.15 1 calc R P A 2
H24F H 0.3621 1.0482 0.6475 0.051 Uiso 0.15 1 calc R P A 2
C25A C 1.26443(18) 0.97579(10) 0.29867(14) 0.0436(6) Uani 1 1 d . . . .
H25A H 1.2767 0.9902 0.2590 0.052 Uiso 1 1 calc R . . .
H25B H 1.3215 0.9792 0.3371 0.052 Uiso 1 1 calc R . . .
C25B C 0.2195(2) 1.00393(12) 0.65405(16) 0.0553(7) Uani 1 1 d . . . .
H25C H 0.2023 1.0351 0.6238 0.066 Uiso 0.85 1 calc R P A 1
H25D H 0.2150 1.0147 0.6977 0.066 Uiso 0.85 1 calc R P A 1
H25E H 0.2248 1.0233 0.6148 0.066 Uiso 0.15 1 calc R P A 2
H25F H 0.1857 1.0283 0.6749 0.066 Uiso 0.15 1 calc R P A 2
C26A C 1.18753(18) 1.00761(10) 0.31164(12) 0.0413(5) Uani 1 1 d . . . .
H26A H 1.1823 0.9975 0.3553 0.050 Uiso 1 1 calc R . . .
H26B H 1.2015 1.0464 0.3125 0.050 Uiso 1 1 calc R . . .
C26B C 0.15362(17) 0.95777(11) 0.62603(13) 0.0432(6) Uani 1 1 d . . . .
H26C H 0.0892 0.9701 0.6160 0.052 Uiso 1 1 calc R . . .
H26D H 0.1618 0.9448 0.5843 0.052 Uiso 1 1 calc R . . .
C27A C 1.02620(19) 1.02884(9) 0.26502(14) 0.0440(6) Uani 1 1 d . . . .
H27A H 1.0352 1.0667 0.2545 0.053 Uiso 1 1 calc R . . .
H27B H 1.0236 1.0273 0.3109 0.053 Uiso 1 1 calc R . . .
C27B C 0.10386(16) 0.87184(10) 0.65596(13) 0.0387(5) Uani 1 1 d . . . .
H27C H 0.0903 0.8625 0.6085 0.046 Uiso 1 1 calc R . . .
H27D H 0.0459 0.8839 0.6626 0.046 Uiso 1 1 calc R . . .
C28A C 0.93659(19) 1.00766(10) 0.21660(13) 0.0438(6) Uani 1 1 d . . . .
H28A H 0.8860 1.0334 0.2128 0.053 Uiso 1 1 calc R . . .
H28B H 0.9430 1.0029 0.1721 0.053 Uiso 1 1 calc R . . .
C28B C 0.14156(17) 0.82255(10) 0.69933(14) 0.0420(6) Uani 1 1 d . . . .
H28C H 0.1492 0.8320 0.7460 0.050 Uiso 0.85 1 calc R P A 1
H28D H 0.0947 0.7938 0.6861 0.050 Uiso 0.85 1 calc R P A 1
H28E H 0.0959 0.7936 0.6952 0.050 Uiso 0.15 1 calc R P A 2
H28F H 0.1752 0.8309 0.7464 0.050 Uiso 0.15 1 calc R P A 2
C29A C 0.83816(17) 0.92841(10) 0.19474(13) 0.0441(6) Uani 1 1 d . . . .
H29A H 0.8565 0.9136 0.1576 0.053 Uiso 1 1 calc R . . .
H29B H 0.7864 0.9536 0.1762 0.053 Uiso 1 1 calc R . . .
C29B C 0.22303(17) 0.78390(11) 0.63029(13) 0.0291(5) Uani 0.85 1 d . P A 1
H29C H 0.2134 0.8153 0.6004 0.035 Uiso 0.85 1 calc R P A 1
H29D H 0.1702 0.7592 0.6127 0.035 Uiso 0.85 1 calc R P A 1
C29C C 0.2461(11) 0.7650(6) 0.6814(8) 0.033(3) Uani 0.15 1 d . P A 2
H29E H 0.1992 0.7365 0.6755 0.040 Uiso 0.15 1 calc R P A 2
H29F H 0.2825 0.7684 0.7290 0.040 Uiso 0.15 1 calc R P A 2
C30A C 0.80846(16) 0.88283(10) 0.23214(13) 0.0398(5) Uani 1 1 d . . . .
H30A H 0.7909 0.8975 0.2697 0.048 Uiso 1 1 calc R . . .
H30B H 0.7548 0.8635 0.2020 0.048 Uiso 1 1 calc R . . .
C30B C 0.31337(15) 0.75522(9) 0.63327(12) 0.0334(5) Uani 1 1 d . . . .
H30C H 0.3241 0.7243 0.6640 0.040 Uiso 0.85 1 calc R P A 1
H30D H 0.3098 0.7418 0.5887 0.040 Uiso 0.85 1 calc R P A 1
H30E H 0.3378 0.7182 0.6383 0.040 Uiso 0.15 1 calc R P A 2
H30F H 0.2781 0.7615 0.5859 0.040 Uiso 0.15 1 calc R P A 2
O13 O 0.96446(15) 0.61820(8) 0.69236(10) 0.0546(5) Uani 1 1 d . . . .
H13 H 0.9268 0.6261 0.6553 0.082 Uiso 1 1 calc GR . . .
C31 C 1.0113(2) 0.66625(13) 0.72428(16) 0.0619(8) Uani 1 1 d . . . .
H31A H 1.0583 0.6764 0.7043 0.093 Uiso 1 1 calc GR . . .
H31B H 1.0407 0.6594 0.7718 0.093 Uiso 1 1 calc GR . . .
H31C H 0.9665 0.6954 0.7184 0.093 Uiso 1 1 calc GR . . .
O14 O 0.37175(16) 0.64956(10) 0.28287(12) 0.0659(6) Uani 1 1 d . . . .
H14 H 0.4195 0.6423 0.3143 0.099 Uiso 1 1 calc GR . . .
C32 C 0.3943(2) 0.68467(12) 0.23768(14) 0.0510(6) Uani 1 1 d . . . .
H32A H 0.4083 0.6636 0.2033 0.076 Uiso 1 1 calc GR . . .
H32B H 0.4481 0.7063 0.2617 0.076 Uiso 1 1 calc GR . . .
H32C H 0.3419 0.7084 0.2170 0.076 Uiso 1 1 calc GR . . .
O15 O 0.61715(13) 0.95002(7) 0.56156(10) 0.0489(4) Uani 1 1 d . . . .
H15 H 0.6480 0.9217 0.5670 0.073 Uiso 1 1 calc GR . . .
C33 C 0.6336(3) 0.98126(13) 0.50963(17) 0.0696(9) Uani 1 1 d . . . .
H33A H 0.6811 1.0082 0.5293 0.104 Uiso 1 1 calc GR . . .
H33B H 0.5765 0.9992 0.4837 0.104 Uiso 1 1 calc GR . . .
H33C H 0.6545 0.9577 0.4805 0.104 Uiso 1 1 calc GR . . .
Cl1 Cl 0.58249(5) 0.63359(2) 0.37885(3) 0.04038(14) Uani 1 1 d . . . .
Cl2 Cl 0.81597(4) 0.66323(2) 0.55677(3) 0.03198(12) Uani 1 1 d . . . .

loop_
_atom_site_aniso_label
_atom_site_aniso_U_11
_atom_site_aniso_U_22
_atom_site_aniso_U_33
_atom_site_aniso_U_23
_atom_site_aniso_U_13
_atom_site_aniso_U_12
K1 0.0295(2) 0.0241(2) 0.0286(2) 0.00166(15) 0.01451(17) 0.00035(16)
K2 0.0290(2) 0.0264(2) 0.0516(3) -0.01193(19) 0.0170(2) -0.00256(17)
O1A 0.0594(10) 0.0226(7) 0.0450(9) -0.0038(6) 0.0329(8) -0.0012(7)
O1B 0.0330(8) 0.0199(7) 0.0437(8) 0.0013(6) 0.0198(7) 0.0019(6)
O2A 0.0324(8) 0.0228(7) 0.0467(9) -0.0001(6) 0.0197(7) -0.0017(6)
O2B 0.0490(9) 0.0230(7) 0.0298(7) 0.0017(6) 0.0201(7) 0.0043(6)
O3A 0.0840(16) 0.0225(9) 0.0993(17) -0.0052(10) 0.0343(13) 0.0018(9)
O3B 0.0545(10) 0.0294(9) 0.0601(11) 0.0041(7) 0.0349(9) -0.0032(7)
O4A 0.0824(15) 0.0307(10) 0.0695(13) 0.0191(9) 0.0050(11) -0.0007(9)
O4B 0.0571(11) 0.0455(10) 0.0366(8) 0.0006(7) 0.0304(8) 0.0020(8)
O5A 0.0399(10) 0.0800(15) 0.0839(15) 0.0318(12) 0.0403(10) 0.0178(10)
O5B 0.0724(13) 0.0220(8) 0.0536(10) -0.0108(7) 0.0103(9) 0.0006(8)
O6A 0.115(2) 0.0369(12) 0.157(2) 0.0052(14) 0.112(2) 0.0145(12)
O6B 0.0781(13) 0.0289(9) 0.0468(10) 0.0098(7) 0.0177(9) 0.0144(9)
O7A 0.0247(7) 0.0257(7) 0.0317(7) 0.0044(6) 0.0133(6) 0.0015(5)
O7B 0.0269(7) 0.0204(7) 0.0340(7) -0.0074(5) 0.0127(6) -0.0026(5)
O8A 0.0265(7) 0.0252(7) 0.0300(7) -0.0011(5) 0.0129(6) -0.0026(5)
O8B 0.0334(8) 0.0234(7) 0.0381(8) -0.0047(6) 0.0164(6) -0.0032(6)
O9A 0.0381(9) 0.0275(8) 0.0482(9) -0.0048(7) 0.0134(7) -0.0046(6)
O9B 0.0374(12) 0.0308(11) 0.0423(12) -0.0065(9) 0.0170(9) 0.0026(8)
O9C 0.020(6) 0.033(7) 0.071(10) 0.020(7) -0.012(6) -0.009(5)
O10A 0.0459(9) 0.0303(8) 0.0437(9) -0.0049(7) 0.0218(7) -0.0020(7)
O10B 0.0343(8) 0.0395(9) 0.0395(8) -0.0037(7) 0.0088(7) -0.0037(7)
O11A 0.0446(9) 0.0293(8) 0.0466(9) 0.0169(7) 0.0228(7) 0.0088(7)
O11B 0.0296(9) 0.0274(11) 0.0326(11) 0.0007(9) 0.0141(8) 0.0008(7)
O11C 0.034(6) 0.040(7) 0.019(5) 0.000(5) 0.014(4) 0.001(5)
O12A 0.0301(8) 0.0321(8) 0.0427(8) 0.0160(7) 0.0175(7) 0.0065(6)
O12B 0.0244(7) 0.0232(7) 0.0483(9) -0.0101(6) 0.0151(6) -0.0030(6)
N1A 0.0365(9) 0.0191(8) 0.0314(9) 0.0007(6) 0.0202(7) 0.0004(7)
N1B 0.0311(9) 0.0192(8) 0.0343(9) -0.0002(7) 0.0171(7) 0.0014(7)
N2A 0.0334(9) 0.0208(8) 0.0358(9) -0.0002(7) 0.0177(8) 0.0013(7)
N2B 0.0292(9) 0.0194(8) 0.0358(9) 0.0021(7) 0.0155(7) 0.0028(6)
N3A 0.0316(9) 0.0203(8) 0.0404(9) 0.0016(7) 0.0209(8) -0.0009(7)
N3B 0.0333(9) 0.0196(8) 0.0239(8) 0.0002(6) 0.0133(7) 0.0020(7)
N4A 0.0285(9) 0.0223(8) 0.0393(9) -0.0040(7) 0.0169(7) -0.0036(7)
N4B 0.0327(9) 0.0202(8) 0.0224(8) -0.0001(6) 0.0099(7) 0.0015(7)
N5A 0.0374(11) 0.0229(10) 0.0653(14) 0.0060(10) -0.0006(10) -0.0022(8)
N5B 0.0348(10) 0.0335(10) 0.0299(9) 0.0026(7) 0.0140(8) 0.0010(8)
N6B 0.0426(11) 0.0206(9) 0.0478(11) 0.0013(8) 0.0151(9) -0.0006(8)
N59 0.0547(14) 0.0404(13) 0.0803(16) 0.0259(12) 0.0473(13) 0.0215(10)
C1A 0.0284(10) 0.0198(9) 0.0364(11) -0.0022(8) 0.0150(9) -0.0012(8)
C1B 0.0273(10) 0.0225(10) 0.0268(9) 0.0008(7) 0.0106(8) 0.0005(8)
C2A 0.0223(10) 0.0210(10) 0.0414(11) 0.0021(8) 0.0084(8) -0.0011(7)
C2B 0.0236(10) 0.0244(10) 0.0271(9) -0.0012(7) 0.0082(8) -0.0006(8)
C3A 0.0313(11) 0.0223(10) 0.0422(12) 0.0002(9) 0.0122(9) -0.0010(8)
C3B 0.0286(10) 0.0238(10) 0.0411(11) -0.0010(8) 0.0170(9) 0.0032(8)
C4A 0.0305(11) 0.0242(11) 0.0495(13) -0.0036(9) 0.0077(10) 0.0000(8)
C4B 0.0302(11) 0.0219(10) 0.0399(11) 0.0019(8) 0.0133(9) 0.0021(8)
C5A 0.0275(11) 0.0210(10) 0.0508(13) 0.0040(9) 0.0014(9) -0.0013(8)
C5B 0.0289(10) 0.0299(11) 0.0253(9) 0.0004(8) 0.0105(8) -0.0025(8)
C6A 0.0334(12) 0.0300(12) 0.0487(13) 0.0134(10) 0.0083(10) -0.0022(9)
C6B 0.0295(10) 0.0302(11) 0.0267(10) -0.0065(8) 0.0116(8) 0.0008(8)
C7A 0.0349(12) 0.0289(11) 0.0451(12) 0.0055(9) 0.0145(10) 0.0003(9)
C7B 0.0300(10) 0.0200(9) 0.0309(10) -0.0049(8) 0.0112(8) -0.0002(8)
C8A 0.0269(10) 0.0248(10) 0.0295(10) 0.0015(8) 0.0125(8) 0.0005(8)
C8B 0.0235(9) 0.0207(9) 0.0243(9) -0.0005(7) 0.0073(7) 0.0016(7)
C9A 0.0225(9) 0.0283(10) 0.0251(9) 0.0040(8) 0.0075(8) 0.0012(8)
C9B 0.0233(9) 0.0206(9) 0.0288(10) -0.0016(7) 0.0091(8) -0.0013(7)
C10A 0.0244(10) 0.0273(10) 0.0333(10) 0.0034(8) 0.0100(8) 0.0023(8)
C14B 0.0377(11) 0.0230(10) 0.0277(10) 0.0001(8) 0.0098(9) -0.0001(8)
C11A 0.0366(12) 0.0257(10) 0.0384(11) 0.0048(9) 0.0161(9) 0.0070(9)
C13B 0.0412(12) 0.0225(10) 0.0331(11) -0.0064(8) 0.0122(9) -0.0012(9)
C12A 0.0317(11) 0.0362(12) 0.0421(12) 0.0156(9) 0.0218(10) 0.0131(9)
C12B 0.0308(11) 0.0185(9) 0.0390(11) -0.0008(8) 0.0119(9) -0.0021(8)
C13A 0.0229(10) 0.0374(12) 0.0400(11) 0.0143(9) 0.0112(9) 0.0024(8)
C11B 0.0345(11) 0.0258(10) 0.0321(10) 0.0048(8) 0.0102(9) 0.0010(8)
C14A 0.0257(10) 0.0299(10) 0.0300(10) 0.0042(8) 0.0072(8) -0.0011(8)
C10B 0.0370(11) 0.0244(10) 0.0279(10) 0.0003(8) 0.0117(9) 0.0025(8)
C15A 0.0303(10) 0.0196(9) 0.0261(9) -0.0021(7) 0.0124(8) -0.0020(8)
C15B 0.0271(10) 0.0224(9) 0.0243(9) 0.0024(7) 0.0102(8) 0.0030(8)
C16A 0.0274(10) 0.0245(10) 0.0302(10) 0.0006(8) 0.0136(8) -0.0001(8)
C16B 0.0280(10) 0.0188(9) 0.0231(9) 0.0007(7) 0.0071(7) 0.0024(7)
C17A 0.0280(10) 0.0267(10) 0.0367(11) 0.0060(8) 0.0138(9) 0.0048(8)
C17B 0.0258(10) 0.0187(9) 0.0270(9) -0.0007(7) 0.0063(8) 0.0002(7)
C18A 0.0290(10) 0.0263(10) 0.0313(10) 0.0067(8) 0.0117(8) 0.0009(8)
C18B 0.0235(9) 0.0213(9) 0.0288(10) 0.0005(7) 0.0083(8) 0.0020(7)
C19A 0.0239(10) 0.0266(10) 0.0251(9) -0.0006(8) 0.0103(8) -0.0011(8)
C19B 0.0278(10) 0.0181(9) 0.0263(9) -0.0009(7) 0.0086(8) 0.0015(7)
C20A 0.0265(10) 0.0206(9) 0.0269(9) -0.0020(7) 0.0099(8) 0.0008(7)
C20B 0.0262(10) 0.0190(9) 0.0274(9) -0.0005(7) 0.0089(8) -0.0016(7)
C21A 0.0254(10) 0.0220(9) 0.0314(10) 0.0007(8) 0.0106(8) 0.0017(7)
C21B 0.0276(10) 0.0240(10) 0.0368(11) -0.0069(8) 0.0119(9) -0.0051(8)
C22A 0.0268(10) 0.0229(10) 0.0329(10) -0.0021(8) 0.0123(8) 0.0001(8)
C22B 0.0314(11) 0.0295(11) 0.0351(11) -0.0094(9) 0.0108(9) -0.0049(8)
C23A 0.0311(11) 0.0299(11) 0.0372(11) 0.0015(9) 0.0178(9) -0.0004(8)
C23B 0.0444(13) 0.0251(11) 0.0519(14) 0.0005(10) 0.0233(11) -0.0047(9)
C24A 0.0305(11) 0.0340(12) 0.0417(12) 0.0022(9) 0.0151(9) -0.0053(9)
C24B 0.0422(13) 0.0288(12) 0.0565(15) 0.0032(10) 0.0153(11) -0.0029(10)
C25A 0.0461(14) 0.0342(12) 0.0526(14) -0.0081(11) 0.0188(11) -0.0114(10)
C25B 0.0480(17) 0.0449(15) 0.0676(18) 0.0089(13) 0.0113(14) 0.0062(12)
C26A 0.0559(15) 0.0294(12) 0.0428(13) -0.0077(10) 0.0218(11) -0.0099(10)
C26B 0.0329(12) 0.0457(14) 0.0470(14) 0.0027(11) 0.0072(10) 0.0034(10)
C27A 0.0621(16) 0.0247(11) 0.0554(15) 0.0065(10) 0.0329(13) 0.0068(10)
C27B 0.0279(11) 0.0441(13) 0.0481(13) -0.0143(11) 0.0181(10) -0.0051(10)
C28A 0.0532(15) 0.0316(12) 0.0518(14) 0.0183(10) 0.0243(12) 0.0097(11)
C28B 0.0338(12) 0.0390(13) 0.0609(15) -0.0104(11) 0.0261(11) -0.0024(10)
C29A 0.0342(12) 0.0419(13) 0.0550(15) 0.0224(11) 0.0127(11) 0.0051(10)
C29B 0.0264(13) 0.0281(13) 0.0337(15) -0.0044(12) 0.0108(11) -0.0022(10)
C29C 0.037(8) 0.018(8) 0.044(9) -0.004(7) 0.013(7) -0.012(6)
C30A 0.0319(12) 0.0338(12) 0.0548(14) 0.0184(10) 0.0156(10) 0.0076(9)
C30B 0.0275(11) 0.0229(10) 0.0519(13) -0.0098(9) 0.0156(9) -0.0064(8)
O13 0.0632(13) 0.0475(11) 0.0490(11) 0.0055(8) 0.0124(9) 0.0084(9)
C31 0.0613(19) 0.0637(19) 0.0574(17) -0.0128(14) 0.0148(14) 0.0038(15)
O14 0.0659(14) 0.0693(14) 0.0745(14) -0.0058(11) 0.0393(12) -0.0102(11)
C32 0.0495(15) 0.0472(15) 0.0506(15) -0.0001(12) 0.0084(12) 0.0069(12)
O15 0.0493(11) 0.0312(9) 0.0630(11) -0.0047(8) 0.0139(9) 0.0079(7)
C33 0.082(2) 0.0389(15) 0.075(2) 0.0147(14) 0.0080(17) 0.0072(15)
Cl1 0.0669(4) 0.0225(2) 0.0307(3) 0.00115(19) 0.0143(2) -0.0058(2)
Cl2 0.0399(3) 0.0249(2) 0.0356(3) -0.00009(18) 0.0183(2) 0.00386(19)

loop_
_atom_type_symbol
_atom_type_description
_atom_type_scat_dispersion_real
_atom_type_scat_dispersion_imag
_atom_type_scat_source
C C 0.0181 0.0091 'International Tables Vol C Tables 4.2.6.8 and 6.1.1.4'
H H 0.0000 0.0000 'International Tables Vol C Tables 4.2.6.8 and 6.1.1.4'
Cl Cl 0.3639 0.7018 'International Tables Vol C Tables 4.2.6.8 and 6.1.1.4'
K K 0.3868 1.0657 'International Tables Vol C Tables 4.2.6.8 and 6.1.1.4'
N N 0.0311 0.0180 'International Tables Vol C Tables 4.2.6.8 and 6.1.1.4'
O O 0.0492 0.0322 'International Tables Vol C Tables 4.2.6.8 and 6.1.1.4'

loop_
_exptl_crystal_face_index_h
_exptl_crystal_face_index_k
_exptl_crystal_face_index_l
_exptl_crystal_face_perp_dist
_exptl_oxdiff_crystal_face_indexfrac_h
_exptl_oxdiff_crystal_face_indexfrac_k
_exptl_oxdiff_crystal_face_indexfrac_l
_exptl_oxdiff_crystal_face_x
_exptl_oxdiff_crystal_face_y
_exptl_oxdiff_crystal_face_z
-4 14 6 0.0770 -3.9972 14.0094 5.9939 -0.2607 0.8843 0.4545
8 5 -10 0.1241 7.9865 4.9846 -10.0089 -0.0805 0.2278 -0.9825
8 -6 -10 0.1437 7.9897 -6.0158 -10.0016 0.1609 -0.4203 -0.9307
4 -14 -6 0.1357 3.9972 -14.0094 -5.9939 0.2607 -0.8843 -0.4545
-6 1 -7 0.0480 -6.0035 0.9958 -7.0007 -0.9312 -0.2695 0.1205
1 -2 12 0.0631 1.0102 -1.9875 12.0045 0.8584 0.2197 0.4324
6 -1 7 0.0577 6.0035 -0.9958 7.0007 0.9312 0.2695 -0.1205
-4 -14 5 0.0864 -3.9899 -13.9928 5.0120 0.2927 -0.7914 0.5454
-7 1 -6 0.0418 -7.0022 0.9975 -6.0001 -0.9502 -0.2676 0.2301
1 16 0 0.1208 0.9949 16.0001 -0.0108 -0.2710 0.9669 -0.1440

loop_
_geom_angle_atom_site_label_1
_geom_angle_atom_site_label_2
_geom_angle_atom_site_label_3
_geom_angle
_geom_angle_site_symmetry_1
_geom_angle_site_symmetry_3
O2B K1 O4B 169.31(5) 4_675 .
O2B K1 O7A 107.06(4) 4_675 .
O2B K1 O8A 93.64(5) 4_675 .
O2B K1 O9A 86.29(5) 4_675 .
O2B K1 O10A 91.27(5) 4_675 .
O2B K1 O11A 102.17(5) 4_675 .
O2B K1 O12A 108.46(5) 4_675 .
O2B K1 C22A 87.73(5) 4_675 .
O2B K1 C23A 74.98(5) 4_675 .
O2B K1 C29A 89.61(6) 4_675 .
O4B K1 O7A 76.08(5) . .
O4B K1 O8A 78.69(5) . .
O4B K1 O10A 85.89(5) . .
O4B K1 O11A 85.50(5) . .
O4B K1 O12A 81.82(5) . .
O4B K1 C22A 87.97(5) . .
O4B K1 C23A 95.50(5) . .
O4B K1 C29A 100.16(6) . .
O7A K1 O10A 161.67(5) . .
O7A K1 C22A 43.30(4) . .
O7A K1 C23A 83.38(5) . .
O7A K1 C29A 97.92(5) . .
O8A K1 O7A 62.10(4) . .
O8A K1 O10A 117.88(5) . .
O8A K1 O11A 164.15(5) . .
O8A K1 O12A 117.04(4) . .
O8A K1 C22A 23.37(4) . .
O8A K1 C23A 24.56(4) . .
O8A K1 C29A 159.83(5) . .
O9A K1 O4B 83.44(5) . .
O9A K1 O7A 121.36(5) . .
O9A K1 O8A 60.21(4) . .
O9A K1 O10A 58.42(5) . .
O9A K1 O11A 119.26(5) . .
O9A K1 O12A 165.24(5) . .
O9A K1 C22A 82.30(5) . .
O9A K1 C23A 44.44(5) . .
O9A K1 C29A 139.94(6) . .
O10A K1 C22A 140.68(5) . .
O10A K1 C23A 101.83(5) . .
O10A K1 C29A 81.89(6) . .
O11A K1 O7A 113.16(4) . .
O11A K1 O10A 61.32(5) . .
O11A K1 O12A 58.87(5) . .
O11A K1 C22A 156.44(5) . .
O11A K1 C23A 163.06(5) . .
O11A K1 C29A 24.32(6) . .
O12A K1 O7A 55.19(4) . .
O12A K1 O10A 119.57(5) . .
O12A K1 C22A 97.81(5) . .
O12A K1 C23A 138.05(5) . .
O12A K1 C29A 43.55(5) . .
C23A K1 C22A 40.29(5) . .
C23A K1 C29A 164.14(6) . .
C29A K1 C22A 137.37(6) . .
O1A K2 O7B 104.01(5) 4_576 .
O1A K2 O8B 73.88(5) 4_576 .
O1A K2 O9B 107.62(6) 4_576 .
O1A K2 O9C 93.0(3) 4_576 .
O1A K2 O10B 102.91(5) 4_576 .
O1A K2 O11B 101.82(6) 4_576 .
O1A K2 O11C 118.7(2) 4_576 .
O1A K2 O12B 126.08(5) 4_576 .
O1A K2 C22B 72.31(5) 4_576 .
O1A K2 C29B 125.26(6) 4_576 .
O1A K2 C29C 107.3(3) 4_576 .
O7B K2 O9B 100.54(6) . .
O7B K2 O9C 111.3(3) . .
O7B K2 O11B 118.00(5) . .
O7B K2 O11C 116.9(2) . .
O7B K2 C22B 44.09(4) . .
O7B K2 C29B 101.93(5) . .
O7B K2 C29C 102.9(3) . .
O8B K2 O7B 62.69(4) . .
O8B K2 O9B 60.06(6) . .
O8B K2 O9C 59.6(2) . .
O8B K2 O10B 117.38(5) . .
O8B K2 O11B 175.54(6) . .
O8B K2 O11C 165.6(2) . .
O8B K2 O12B 119.95(4) . .
O8B K2 C22B 23.55(5) . .
O8B K2 C29B 159.43(6) . .
O8B K2 C29C 164.9(3) . .
O9B K2 C22B 81.80(6) . .
O9B K2 C29B 113.79(7) . .
O9C K2 C22B 83.1(2) . .
O9C K2 C29C 134.4(4) . .
O10B K2 O7B 151.57(5) . .
O10B K2 O9B 62.32(6) . .
O10B K2 O9C 58.2(2) . .
O10B K2 O11B 64.36(6) . .
O10B K2 O11C 55.3(2) . .
O10B K2 O12B 111.51(5) . .
O10B K2 C22B 140.93(5) . .
O10B K2 C29B 69.01(6) . .
O10B K2 C29C 77.4(3) . .
O11B K2 O9B 123.18(7) . .
O11B K2 C22B 154.40(6) . .
O11B K2 C29B 24.33(6) . .
O11C K2 O9C 110.4(3) . .
O11C K2 C22B 160.9(2) . .
O11C K2 C29C 24.2(4) . .
O12B K2 O7B 57.66(4) . .
O12B K2 O9B 124.71(6) . .
O12B K2 O9C 140.3(3) . .
O12B K2 O11B 61.45(5) . .
O12B K2 O11C 59.8(2) . .
O12B K2 C22B 101.12(5) . .
O12B K2 C29B 44.82(5) . .
O12B K2 C29C 46.8(3) . .
C29B K2 C22B 145.88(6) . .
C29C K2 C22B 141.6(3) . .
C1A O1A K2 143.02(15) . 4_675
C8B O2B K1 168.36(14) . 4_576
N5B O4B K1 136.47(14) . .
C19A O7A K1 122.48(11) . .
C19A O7A C21A 116.62(15) . .
C21A O7A K1 114.30(10) . .
C19B O7B K2 123.86(11) . .
C19B O7B C21B 116.68(15) . .
C21B O7B K2 118.67(11) . .
C22A O8A K1 106.38(11) . .
C22A O8A C23A 110.58(15) . .
C23A O8A K1 101.96(11) . .
C22B O8B K2 107.11(11) . .
C22B O8B C23B 115.49(16) . .
C23B O8B K2 114.97(13) . .
C24A O9A K1 120.14(12) . .
C25A O9A K1 125.06(14) . .
C25A O9A C24A 114.79(18) . .
C24B O9B K2 115.99(16) . .
C25B O9B K2 112.24(17) . .
C25B O9B C24B 110.9(2) . .
C24B O9C K2 106.4(7) . .
C25B O9C K2 109.8(8) . .
C25B O9C C24B 129.3(11) . .
C26A O10A K1 109.83(13) . .
C26A O10A C27A 113.11(18) . .
C27A O10A K1 112.74(13) . .
C26B O10B K2 113.49(13) . .
C26B O10B C27B 113.30(18) . .
C27B O10B K2 117.46(13) . .
C28A O11A K1 110.16(13) . .
C29A O11A K1 102.16(13) . .
C29A O11A C28A 113.16(18) . .
C28B O11B K2 107.93(14) . .
C29B O11B K2 103.11(14) . .
C29B O11B C28B 112.0(2) . .
C28B O11C K2 99.7(5) . .
C29C O11C K2 99.3(8) . .
C29C O11C C28B 97.0(10) . .
C18A O12A K1 122.77(12) . .
C18A O12A C30A 116.14(16) . .
C30A O12A K1 118.20(12) . .
C18B O12B K2 124.98(11) . .
C18B O12B C30B 117.58(15) . .
C30B O12B K2 117.33(11) . .
C1A N1A C15A 123.89(16) . .
C1B N1B C15B 125.04(17) . .
C1A N2A C2A 127.60(18) . .
C1B N2B C2B 126.93(17) . .
C8A N3A C16A 125.56(17) . .
C8B N3B C16B 123.38(16) . .
C8A N4A C9A 128.33(17) . .
C8B N4B C9B 128.04(17) . .
O3A N5A O4A 123.7(2) . .
O3A N5A C5A 118.6(2) . .
O4A N5A C5A 117.8(2) . .
O3B N5B C5B 118.73(17) . .
O4B N5B O3B 122.98(18) . .
O4B N5B C5B 118.29(18) . .
O5B N6B C12B 118.45(19) . .
O6B N6B O5B 122.98(19) . .
O6B N6B C12B 118.52(19) . .
O5A N59 C12A 117.6(2) . .
O6A N59 O5A 123.7(2) . .
O6A N59 C12A 118.6(2) . .
O1A C1A N1A 123.55(19) . .
O1A C1A N2A 123.76(18) . .
N1A C1A N2A 112.69(17) . .
O1B C1B N1B 124.37(18) . .
O1B C1B N2B 123.50(18) . .
N1B C1B N2B 112.13(17) . .
N2A C2A C3A 124.09(19) . .
N2A C2A C7A 116.49(19) . .
C3A C2A C7A 119.41(19) . .
N2B C2B C3B 123.78(18) . .
N2B C2B C7B 116.75(18) . .
C3B C2B C7B 119.47(18) . .
C4A C3A C2A 119.9(2) . .
C4B C3B C2B 119.59(19) . .
C5A C4A C3A 119.5(2) . .
C5B C4B C3B 119.74(19) . .
C4A C5A N5A 118.9(2) . .
C6A C5A N5A 119.5(2) . .
C6A C5A C4A 121.6(2) . .
C4B C5B N5B 118.79(18) . .
C4B C5B C6B 121.80(19) . .
C6B C5B N5B 119.41(18) . .
C7A C6A C5A 119.1(2) . .
C7B C6B C5B 118.64(19) . .
C6A C7A C2A 120.5(2) . .
C6B C7B C2B 120.65(19) . .
O2A C8A N3A 124.48(18) . .
O2A C8A N4A 124.26(18) . .
N3A C8A N4A 111.26(17) . .
O2B C8B N3B 123.36(17) . .
O2B C8B N4B 124.39(18) . .
N3B C8B N4B 112.24(16) . .
N4A C9A C10A 123.73(18) . .
N4A C9A C14A 116.30(18) . .
C10A C9A C14A 119.87(19) . .
N4B C9B C14B 115.72(17) . .
N4B C9B C10B 125.03(18) . .
C14B C9B C10B 119.24(18) . .
C11A C10A C9A 119.60(19) . .
C13B C14B C9B 120.61(19) . .
C10A C11A C12A 119.1(2) . .
C12B C13B C14B 119.13(19) . .
C11A C12A N59 119.1(2) . .
C13A C12A N59 118.7(2) . .
C13A C12A C11A 122.3(2) . .
C13B C12B N6B 118.32(19) . .
C13B C12B C11B 121.60(19) . .
C11B C12B N6B 120.06(19) . .
C12A C13A C14A 118.6(2) . .
C12B C11B C10B 119.67(19) . .
C13A C14A C9A 120.5(2) . .
C11B C10B C9B 119.68(19) . .
C16A C15A N1A 118.93(17) . .
C16A C15A C20A 120.36(18) . .
C20A C15A N1A 120.63(18) . .
C16B C15B N1B 118.82(17) . .
C16B C15B C20B 119.22(18) . .
C20B C15B N1B 121.94(18) . .
C15A C16A N3A 119.22(18) . .
C15A C16A C17A 119.19(18) . .
C17A C16A N3A 121.50(18) . .
C15B C16B N3B 120.06(17) . .
C15B C16B C17B 120.25(17) . .
C17B C16B N3B 119.65(17) . .
C18A C17A C16A 120.50(19) . .
C18B C17B C16B 120.38(18) . .
O12A C18A C19A 115.20(17) . .
C17A C18A O12A 124.06(18) . .
C17A C18A C19A 120.74(18) . .
O12B C18B C17B 124.59(18) . .
O12B C18B C19B 116.27(17) . .
C17B C18B C19B 119.12(18) . .
O7A C19A C18A 116.31(17) . .
O7A C19A C20A 125.00(18) . .
C20A C19A C18A 118.69(18) . .
O7B C19B C18B 115.95(17) . .
C20B C19B O7B 123.79(17) . .
C20B C19B C18B 120.23(17) . .
C19A C20A C15A 120.50(18) . .
C19B C20B C15B 120.54(18) . .
O7A C21A C22A 108.38(16) . .
O7B C21B C22B 107.12(16) . .
O8A C22A K1 50.25(9) . .
O8A C22A C21A 110.33(16) . .
C21A C22A K1 85.72(11) . .
O8B C22B K2 49.33(9) . .
O8B C22B C21B 114.50(17) . .
C21B C22B K2 87.20(11) . .
O8A C23A K1 53.48(9) . .
O8A C23A C24A 108.96(17) . .
C24A C23A K1 86.42(12) . .
O8B C23B K2 43.60(9) . .
O8B C23B C24B 106.71(18) . .
C24B C23B K2 82.56(13) . .
O9A C24A C23A 108.30(17) . .
O9B C24B C23B 105.6(2) . .
O9C C24B C23B 125.2(6) . .
O9A C25A C26A 109.9(2) . .
O9B C25B C26B 110.0(2) . .
O9C C25B C26B 128.2(7) . .
O10A C26A C25A 109.25(19) . .
O10B C26B K2 44.83(10) . .
O10B C26B C25B 109.3(2) . .
C25B C26B K2 79.54(14) . .
O10A C27A C28A 109.2(2) . .
O10B C27B C28B 109.13(19) . .
O11A C28A C27A 108.20(19) . .
O11B C28B K2 48.82(11) . .
O11B C28B C27B 116.3(2) . .
O11C C28B K2 53.5(4) . .
C27B C28B K2 83.06(13) . .
C27B C28B O11C 85.7(5) . .
O11A C29A K1 53.52(10) . .
O11A C29A C30A 108.1(2) . .
C30A C29A K1 89.37(13) . .
O11B C29B K2 52.56(12) . .
O11B C29B C30B 108.7(2) . .
C30B C29B K2 87.51(13) . .
O11C C29C K2 56.5(7) . .
O11C C29C C30B 97.8(10) . .
C30B C29C K2 85.9(5) . .
O12A C30A C29A 107.33(18) . .
O12B C30B C29B 107.64(17) . .
O12B C30B C29C 105.3(5) . .

loop_
_geom_bond_atom_site_label_1
_geom_bond_atom_site_label_2
_geom_bond_distance
_geom_bond_site_symmetry_2
K1 O2B 2.6500(14) 4_675
K1 O4B 2.7358(16) .
K1 O7A 2.8185(14) .
K1 O8A 2.7607(15) .
K1 O9A 2.6623(16) .
K1 O10A 2.8378(16) .
K1 O11A 2.7933(16) .
K1 O12A 2.8042(15) .
K1 C22A 3.445(2) .
K1 C23A 3.361(2) .
K1 C29A 3.396(2) .
K2 O1A 2.6145(17) 4_576
K2 O7B 2.7277(14) .
K2 O8B 2.6882(15) .
K2 O9B 2.786(2) .
K2 O9C 2.992(13) .
K2 O10B 2.7087(17) .
K2 O11B 2.7332(19) .
K2 O11C 2.817(11) .
K2 O12B 2.7164(14) .
K2 C22B 3.387(2) .
K2 C29B 3.353(3) .
K2 C29C 3.335(14) .
O1A K2 2.6145(17) 4_675
O1A C1A 1.225(3) .
O1B C1B 1.221(2) .
O2A C8A 1.220(3) .
O2B K1 2.6500(14) 4_576
O2B C8B 1.223(2) .
O3A N5A 1.221(3) .
O3B N5B 1.231(2) .
O4A N5A 1.236(3) .
O4B N5B 1.226(2) .
O5A N59 1.233(3) .
O5B N6B 1.228(3) .
O6A N59 1.224(4) .
O6B N6B 1.224(3) .
O7A C19A 1.373(2) .
O7A C21A 1.438(2) .
O7B C19B 1.380(2) .
O7B C21B 1.437(2) .
O8A C22A 1.424(2) .
O8A C23A 1.428(2) .
O8B C22B 1.416(3) .
O8B C23B 1.424(3) .
O9A C24A 1.422(3) .
O9A C25A 1.403(3) .
O9B C24B 1.441(3) .
O9B C25B 1.412(4) .
O9C C24B 1.418(12) .
O9C C25B 1.179(11) .
O10A C26A 1.410(3) .
O10A C27A 1.418(3) .
O10B C26B 1.420(3) .
O10B C27B 1.428(3) .
O11A C28A 1.432(3) .
O11A C29A 1.431(3) .
O11B C28B 1.433(3) .
O11B C29B 1.418(3) .
O11C C28B 1.579(11) .
O11C C29C 1.39(2) .
O12A C18A 1.379(2) .
O12A C30A 1.428(3) .
O12B C18B 1.371(2) .
O12B C30B 1.447(2) .
N1A C1A 1.360(3) .
N1A C15A 1.421(2) .
N1B C1B 1.367(3) .
N1B C15B 1.411(3) .
N2A C1A 1.375(3) .
N2A C2A 1.395(3) .
N2B C1B 1.380(3) .
N2B C2B 1.397(3) .
N3A C8A 1.372(3) .
N3A C16A 1.413(3) .
N3B C8B 1.366(2) .
N3B C16B 1.424(2) .
N4A C8A 1.381(3) .
N4A C9A 1.392(3) .
N4B C8B 1.373(2) .
N4B C9B 1.388(2) .
N5A C5A 1.466(3) .
N5B C5B 1.458(3) .
N6B C12B 1.461(3) .
N59 C12A 1.462(3) .
C2A C3A 1.400(3) .
C2A C7A 1.401(3) .
C2B C3B 1.401(3) .
C2B C7B 1.402(3) .
C3A C4A 1.384(3) .
C3B C4B 1.382(3) .
C4A C5A 1.383(3) .
C4B C5B 1.379(3) .
C5A C6A 1.381(4) .
C5B C6B 1.385(3) .
C6A C7A 1.380(3) .
C6B C7B 1.379(3) .
C9A C10A 1.396(3) .
C9A C14A 1.400(3) .
C9B C14B 1.400(3) .
C9B C10B 1.401(3) .
C10A C11A 1.385(3) .
C14B C13B 1.378(3) .
C11A C12A 1.387(3) .
C13B C12B 1.376(3) .
C12A C13A 1.376(3) .
C12B C11B 1.380(3) .
C13A C14A 1.379(3) .
C11B C10B 1.383(3) .
C15A C16A 1.384(3) .
C15A C20A 1.399(3) .
C15B C16B 1.390(3) .
C15B C20B 1.400(3) .
C16A C17A 1.394(3) .
C16B C17B 1.394(3) .
C17A C18A 1.372(3) .
C17B C18B 1.386(3) .
C18A C19A 1.408(3) .
C18B C19B 1.408(3) .
C19A C20A 1.379(3) .
C19B C20B 1.375(3) .
C21A C22A 1.500(3) .
C21B C22B 1.515(3) .
C23A C24A 1.499(3) .
C23B C24B 1.497(3) .
C25A C26A 1.487(4) .
C25B C26B 1.490(4) .
C27A C28A 1.491(4) .
C27B C28B 1.503(4) .
C29A C30A 1.507(3) .
C29B C30B 1.510(3) .
C29C C30B 1.655(16) .
O13 C31 1.419(4) .
O14 C32 1.393(3) .
O15 C33 1.409(4) .

loop_
_geom_torsion_atom_site_label_1
_geom_torsion_atom_site_label_2
_geom_torsion_atom_site_label_3
_geom_torsion_atom_site_label_4
_geom_torsion
_geom_torsion_site_symmetry_1
K1 O2B C8B N3B -36.8(8) 4_576
K1 O2B C8B N4B 144.5(6) 4_576
K1 O4B N5B O3B -71.3(3) .
K1 O4B N5B C5B 108.2(2) .
K1 O7A C19A C18A 20.7(2) .
K1 O7A C19A C20A -159.08(15) .
K1 O7A C21A C22A -32.23(18) .
K1 O8A C22A C21A -65.70(16) .
K1 O8A C23A C24A 70.33(17) .
K1 O9A C24A C23A 9.6(2) .
K1 O9A C25A C26A 18.9(3) .
K1 O10A C26A C25A 58.2(2) .
K1 O10A C27A C28A -44.6(2) .
K1 O11A C28A C27A -58.4(2) .
K1 O11A C29A C30A 75.17(19) .
K1 O12A C18A C17A 155.72(17) .
K1 O12A C18A C19A -25.4(2) .
K1 O12A C30A C29A 14.0(3) .
K1 C23A C24A O9A -6.59(15) .
K1 C29A C30A O12A -10.12(19) .
K2 O1A C1A N1A -47.5(3) 4_675
K2 O1A C1A N2A 132.6(2) 4_675
K2 O7B C19B C18B -13.9(2) .
K2 O7B C19B C20B 168.08(14) .
K2 O7B C21B C22B 19.4(2) .
K2 O8B C22B C21B 62.47(19) .
K2 O8B C23B C24B 59.2(2) .
K2 O9B C24B O9C -88.0(9) .
K2 O9B C24B C23B 43.3(2) .
K2 O9B C25B O9C 82.6(10) .
K2 O9B C25B C26B -45.6(3) .
K2 O9C C24B O9B 60.7(8) .
K2 O9C C24B C23B -1.7(11) .
K2 O9C C25B O9B -65.3(9) .
K2 O9C C25B C26B 4.7(14) .
K2 O10B C26B C25B -51.3(2) .
K2 O10B C27B C28B 30.2(2) .
K2 O11B C28B O11C 82.8(7) .
K2 O11B C28B C27B 52.3(2) .
K2 O11B C29B C30B 71.5(2) .
K2 O11C C28B O11B -68.3(6) .
K2 O11C C28B C27B 84.5(3) .
K2 O11C C29C C30B -79.8(8) .
K2 O12B C18B C17B -178.16(14) .
K2 O12B C18B C19B 0.3(2) .
K2 O12B C30B C29B 18.5(2) .
K2 O12B C30B C29C -24.0(6) .
K2 C23B C24B O9B -29.33(17) .
K2 C23B C24B O9C 1.4(9) .
K2 C29B C30B O12B -13.20(16) .
K2 C29B C30B C29C 79.9(8) .
K2 C29C C30B O12B 17.1(4) .
K2 C29C C30B C29B -82.3(6) .
O3A N5A C5A C4A -4.8(3) .
O3A N5A C5A C6A 175.5(2) .
O3B N5B C5B C4B 17.8(3) .
O3B N5B C5B C6B -162.3(2) .
O4A N5A C5A C4A 176.0(2) .
O4A N5A C5A C6A -3.7(3) .
O4B N5B C5B C4B -161.7(2) .
O4B N5B C5B C6B 18.2(3) .
O5A N59 C12A C11A 175.0(2) .
O5A N59 C12A C13A -6.2(3) .
O5B N6B C12B C13B -14.9(3) .
O5B N6B C12B C11B 166.7(2) .
O6A N59 C12A C11A -6.4(4) .
O6A N59 C12A C13A 172.4(2) .
O6B N6B C12B C13B 162.5(2) .
O6B N6B C12B C11B -15.9(3) .
O7A C19A C20A C15A 179.33(17) .
O7A C21A C22A K1 23.50(13) .
O7A C21A C22A O8A 68.1(2) .
O7B C19B C20B C15B 175.86(17) .
O7B C21B C22B K2 -13.58(14) .
O7B C21B C22B O8B -55.9(2) .
O8A C23A C24A O9A -55.9(2) .
O8B C23B C24B O9B -66.0(2) .
O8B C23B C24B O9C -35.3(9) .
O9A C25A C26A O10A -51.6(3) .
O9B C25B C26B K2 32.1(2) .
O9B C25B C26B O10B 66.1(3) .
O9C C25B C26B K2 -3.8(12) .
O9C C25B C26B O10B 30.2(12) .
O10A C27A C28A O11A 71.1(2) .
O10B C27B C28B K2 -20.63(15) .
O10B C27B C28B O11B -57.5(3) .
O10B C27B C28B O11C -74.3(4) .
O11A C29A C30A O12A -61.1(3) .
O11B C29B C30B O12B -62.1(3) .
O11B C29B C30B C29C 31.0(8) .
O11C C29C C30B O12B 72.5(9) .
O11C C29C C30B C29B -27.0(6) .
O12A C18A C19A O7A 2.8(3) .
O12A C18A C19A C20A -177.45(18) .
O12B C18B C19B O7B 8.5(3) .
O12B C18B C19B C20B -173.44(17) .
N1A C15A C16A N3A -4.7(3) .
N1A C15A C16A C17A 178.59(18) .
N1A C15A C20A C19A -177.98(18) .
N1B C15B C16B N3B -0.1(3) .
N1B C15B C16B C17B -178.00(17) .
N1B C15B C20B C19B 179.60(17) .
N2A C2A C3A C4A 179.9(2) .
N2A C2A C7A C6A -179.8(2) .
N2B C2B C3B C4B -178.66(19) .
N2B C2B C7B C6B 176.69(18) .
N3A C16A C17A C18A -177.30(19) .
N3B C16B C17B C18B -178.86(17) .
N4A C9A C10A C11A -175.03(19) .
N4A C9A C14A C13A 176.04(18) .
N4B C9B C14B C13B 178.21(19) .
N4B C9B C10B C11B -176.60(19) .
N5A C5A C6A C7A -179.1(2) .
N5B C5B C6B C7B -179.26(18) .
N6B C12B C11B C10B 177.1(2) .
N59 C12A C13A C14A -178.7(2) .
C1A N1A C15A C16A 134.7(2) .
C1A N1A C15A C20A -48.4(3) .
C1A N2A C2A C3A 2.0(3) .
C1A N2A C2A C7A -179.0(2) .
C1B N1B C15B C16B 150.73(19) .
C1B N1B C15B C20B -31.4(3) .
C1B N2B C2B C3B 7.4(3) .
C1B N2B C2B C7B -172.84(19) .
C2A N2A C1A O1A -0.8(3) .
C2A N2A C1A N1A 179.25(19) .
C2A C3A C4A C5A -0.1(3) .
C2B N2B C1B O1B -10.7(3) .
C2B N2B C1B N1B 169.86(18) .
C2B C3B C4B C5B 1.4(3) .
C3A C2A C7A C6A -0.7(3) .
C3A C4A C5A N5A 179.3(2) .
C3A C4A C5A C6A -1.0(3) .
C3B C2B C7B C6B -3.5(3) .
C3B C4B C5B N5B 177.32(19) .
C3B C4B C5B C6B -2.6(3) .
C4A C5A C6A C7A 1.2(3) .
C4B C5B C6B C7B 0.6(3) .
C5A C6A C7A C2A -0.4(3) .
C5B C6B C7B C2B 2.4(3) .
C7A C2A C3A C4A 0.9(3) .
C7B C2B C3B C4B 1.6(3) .
C8A N3A C16A C15A 149.5(2) .
C8A N3A C16A C17A -33.9(3) .
C8A N4A C9A C10A -12.7(3) .
C8A N4A C9A C14A 171.00(19) .
C8B N3B C16B C15B 125.5(2) .
C8B N3B C16B C17B -56.6(3) .
C8B N4B C9B C14B 172.30(19) .
C8B N4B C9B C10B -8.8(3) .
C9A N4A C8A O2A -9.0(3) .
C9A N4A C8A N3A 171.41(19) .
C9A C10A C11A C12A -1.3(3) .
C9B N4B C8B O2B -14.5(3) .
C9B N4B C8B N3B 166.73(18) .
C9B C14B C13B C12B -1.7(3) .
C10A C9A C14A C13A -0.4(3) .
C10A C11A C12A N59 179.4(2) .
C10A C11A C12A C13A 0.7(3) .
C14B C9B C10B C11B 2.3(3) .
C14B C13B C12B N6B -175.6(2) .
C14B C13B C12B C11B 2.8(3) .
C11A C12A C13A C14A 0.1(3) .
C13B C12B C11B C10B -1.3(3) .
C12A C13A C14A C9A -0.2(3) .
C12B C11B C10B C9B -1.3(3) .
C14A C9A C10A C11A 1.2(3) .
C10B C9B C14B C13B -0.8(3) .
C15A N1A C1A O1A -0.5(3) .
C15A N1A C1A N2A 179.38(18) .
C15A C16A C17A C18A -0.7(3) .
C15B N1B C1B O1B 1.4(3) .
C15B N1B C1B N2B -179.22(17) .
C15B C16B C17B C18B -1.0(3) .
C16A N3A C8A O2A -7.4(3) .
C16A N3A C8A N4A 172.12(18) .
C16A C15A C20A C19A -1.2(3) .
C16A C17A C18A O12A 177.9(2) .
C16A C17A C18A C19A -0.9(3) .
C16B N3B C8B O2B -1.0(3) .
C16B N3B C8B N4B 177.81(17) .
C16B C15B C20B C19B -2.5(3) .
C16B C17B C18B O12B 174.84(18) .
C16B C17B C18B C19B -3.6(3) .
C17A C18A C19A O7A -178.30(19) .
C17A C18A C19A C20A 1.5(3) .
C17B C18B C19B O7B -172.97(17) .
C17B C18B C19B C20B 5.1(3) .
C18A O12A C30A C29A 175.3(2) .
C18A C19A C20A C15A -0.4(3) .
C18B O12B C30B C29B -157.92(18) .
C18B O12B C30B C29C 159.6(6) .
C18B C19B C20B C15B -2.1(3) .
C19A O7A C21A C22A 175.50(16) .
C19B O7B C21B C22B -170.38(16) .
C20A C15A C16A N3A 178.43(18) .
C20A C15A C16A C17A 1.8(3) .
C20B C15B C16B N3B -178.09(17) .
C20B C15B C16B C17B 4.0(3) .
C21A O7A C19A C18A 170.49(17) .
C21A O7A C19A C20A -9.3(3) .
C21B O7B C19B C18B 176.43(17) .
C21B O7B C19B C20B -1.6(3) .
C22A O8A C23A K1 112.79(14) .
C22A O8A C23A C24A -176.87(17) .
C22B O8B C23B K2 125.56(18) .
C22B O8B C23B C24B -175.19(18) .
C23A O8A C22A K1 -109.94(15) .
C23A O8A C22A C21A -175.64(16) .
C23B O8B C22B K2 -129.50(18) .
C23B O8B C22B C21B -67.0(2) .
C24A O9A C25A C26A -162.1(2) .
C24B O9B C25B O9C -48.9(10) .
C24B O9B C25B C26B -177.1(2) .
C24B O9C C25B O9B 67.8(17) .
C24B O9C C25B C26B 137.8(11) .
C25A O9A C24A C23A -169.44(19) .
C25B O9B C24B O9C 41.5(9) .
C25B O9B C24B C23B 172.8(2) .
C25B O9C C24B O9B -73.6(18) .
C25B O9C C24B C23B -135.9(14) .
C26A O10A C27A C28A -169.91(18) .
C26B O10B C27B C28B 165.66(19) .
C27A O10A C26A C25A -174.86(19) .
C27B O10B C26B K2 -137.3(2) .
C27B O10B C26B C25B 171.5(2) .
C28A O11A C29A K1 118.40(18) .
C28A O11A C29A C30A -166.44(19) .
C28B O11B C29B K2 115.8(2) .
C28B O11B C29B C30B -172.75(19) .
C28B O11C C29C K2 -101.1(7) .
C28B O11C C29C C30B 179.0(6) .
C29A O11A C28A C27A -172.1(2) .
C29B O11B C28B K2 -112.8(2) .
C29B O11B C28B O11C -30.0(7) .
C29B O11B C28B C27B -60.5(3) .
C29C O11C C28B K2 100.8(10) .
C29C O11C C28B O11B 32.5(7) .
C29C O11C C28B C27B -174.7(9) .
C30A O12A C18A C17A -4.7(3) .
C30A O12A C18A C19A 174.2(2) .
C30B O12B C18B C17B -2.1(3) .
C30B O12B C18B C19B 176.43(18) .
